data_7029439
loop_
_publ_author_name
'Wei, Xiao-Hua'
'Yang, Lin-Yan'
'Liao, Sheng-Yun'
'Zhang, Ming'
'Tian, Jin-Lei'
'Du, Pei-Yao'
'Gu, Wen'
'Liu, Xin'

_publ_section_title
;
 A series of rare earth complexes with novel non-interpenetrating 3D
 networks: synthesis, structures, magnetic and optical properties.
;
_journal_issue 15
_journal_name_full 'Dalton transactions (Cambridge, England : 2003)'
_journal_page_first 5793
_journal_page_last 5800
_journal_paper_doi 10.1039/c3dt53112k
_journal_volume 43
_journal_year 2014
_chemical_formula_sum 'C21 H11 Eu O9'
_chemical_formula_weight 559.26
_chemical_name_systematic
; 
 ? 
;
_space_group_IT_number 15
_symmetry_space_group_name_Hall '-C 2yc'
_symmetry_space_group_name_H-M 'C 1 2/c 1'
_atom_sites_solution_hydrogens geom
_atom_sites_solution_primary direct
_atom_sites_solution_secondary difmap
_audit_creation_method SHELXL-97
_cell_angle_alpha 90.00
_cell_angle_beta 113.101(2)
_cell_angle_gamma 90.00
_cell_formula_units_Z 8
_cell_length_a 29.797(3)
_cell_length_b 9.0479(8)
_cell_length_c 16.3496(14)
_cell_measurement_reflns_used 5896
_cell_measurement_temperature 293(2)
_cell_measurement_theta_max 25.01
_cell_measurement_theta_min 3.08
_cell_volume 4054.4(6)
_computing_data_collection 'CrystalClear-SM Expert(Rigaku, 2009)'
_computing_molecular_graphics 'Rigaku SHELXTL(Sheldrick, 1990)'
_computing_publication_material 'Rigaku SHELXTL'
_computing_structure_refinement 'SHELXL-97 (Sheldrick, 1997)'
_computing_structure_solution 'SHELXS-97 (Sheldrick, 1990)'
_diffrn_ambient_temperature 293(2)
_diffrn_measured_fraction_theta_full 0.997
_diffrn_measured_fraction_theta_max 0.997
_diffrn_measurement_device_type 'Rigaku 002 Saturn 944 area detector'
_diffrn_radiation_monochromator graphite
_diffrn_radiation_source 'fine-focus sealed tube'
_diffrn_radiation_type MoK\a
_diffrn_radiation_wavelength 0.71075
_diffrn_reflns_av_R_equivalents 0.0625
_diffrn_reflns_av_sigmaI/netI 0.0572
_diffrn_reflns_limit_h_max 34
_diffrn_reflns_limit_h_min -35
_diffrn_reflns_limit_k_max 10
_diffrn_reflns_limit_k_min -10
_diffrn_reflns_limit_l_max 19
_diffrn_reflns_limit_l_min -19
_diffrn_reflns_number 12553
_diffrn_reflns_theta_full 25.01
_diffrn_reflns_theta_max 25.01
_diffrn_reflns_theta_min 3.08
_exptl_absorpt_coefficient_mu 3.145
_exptl_absorpt_correction_T_max 0.7040
_exptl_absorpt_correction_T_min 0.6013
_exptl_absorpt_correction_type multi-scan
_exptl_absorpt_process_details SADABS
_exptl_crystal_colour colourless
_exptl_crystal_density_diffrn 1.832
_exptl_crystal_density_meas ?
_exptl_crystal_density_method 'not measured'
_exptl_crystal_description block
_exptl_crystal_F_000 2176
_exptl_crystal_size_max 0.18
_exptl_crystal_size_mid 0.14
_exptl_crystal_size_min 0.12
_platon_squeeze_details ' ?'
_refine_diff_density_max 3.688
_refine_diff_density_min -2.327
_refine_diff_density_rms 0.200
_refine_ls_extinction_method none
_refine_ls_goodness_of_fit_ref 1.141
_refine_ls_hydrogen_treatment mixed
_refine_ls_matrix_type full
_refine_ls_number_parameters 280
_refine_ls_number_reflns 3571
_refine_ls_number_restraints 78
_refine_ls_restrained_S_all 1.132
_refine_ls_R_factor_all 0.0747
_refine_ls_R_factor_gt 0.0626
_refine_ls_shift/su_max 0.001
_refine_ls_shift/su_mean 0.000
_refine_ls_structure_factor_coef Fsqd
_refine_ls_weighting_details 'calc w=1/[\s^2^(Fo^2^)+(0.0717P)^2^+69.7278P] where P=(Fo^2^+2Fc^2^)/3'
_refine_ls_weighting_scheme calc
_refine_ls_wR_factor_gt 0.1577
_refine_ls_wR_factor_ref 0.1675
_reflns_number_gt 3097
_reflns_number_total 3571
_reflns_threshold_expression >2sigma(I)
_cod_data_source_file c3dt53112k.txt
_cod_data_source_block shelxs
_cod_depositor_comments
;
The following automatic conversions were performed:

'_exptl_crystal_density_meas' value 'none' was changed to '?' - the
value is perceived as not measured.

Automatic conversion script
Id: cif_fix_values 3008 2015-01-20 13:52:24Z robertas 
;
_cod_original_sg_symbol_H-M C2/c
_cod_database_code 7029439

loop_
_symmetry_equiv_pos_as_xyz
'x, y, z'
'-x, y, -z+1/2'
'x+1/2, y+1/2, z'
'-x+1/2, y+1/2, -z+1/2'
'-x, -y, -z'
'x, -y, z-1/2'
'-x+1/2, -y+1/2, -z'
'x+1/2, -y+1/2, z-1/2'

loop_
_atom_site_label
_atom_site_type_symbol
_atom_site_fract_x
_atom_site_fract_y
_atom_site_fract_z
_atom_site_U_iso_or_equiv
_atom_site_adp_type
_atom_site_occupancy
_atom_site_symmetry_multiplicity
_atom_site_calc_flag
_atom_site_refinement_flags
C1 C 0.0798(3) 0.8823(12) -0.0071(7) 0.037(2) Uani 1 1 d U
C2 C 0.1338(3) 0.8619(10) 0.0199(6) 0.0288(18) Uani 1 1 d U
C3 C 0.1601(3) 0.9584(10) -0.0098(6) 0.0301(19) Uani 1 1 d U
H3 H 0.1439 1.0323 -0.0502 0.036 Uiso 1 1 calc R
C4 C 0.2101(3) 0.9459(10) 0.0201(6) 0.0274(18) Uani 1 1 d U
C5 C 0.2348(3) 0.8366(9) 0.0790(6) 0.0246(17) Uani 1 1 d U
H5 H 0.2683 0.8255 0.0972 0.030 Uiso 1 1 calc R
C6 C 0.2083(3) 0.7438(9) 0.1104(6) 0.0254(17) Uani 1 1 d U
C7 C 0.1578(3) 0.7522(10) 0.0811(5) 0.0236(17) Uani 1 1 d U
H7 H 0.1406 0.6866 0.1018 0.028 Uiso 1 1 calc R
C8 C 0.2809(3) 1.0854(10) 0.0432(6) 0.0262(18) Uani 1 1 d U
C9 C 0.3143(3) 1.0987(11) 0.0049(6) 0.033(2) Uani 1 1 d U
H9 H 0.3054 1.0750 -0.0548 0.040 Uiso 1 1 calc R
C10 C 0.3617(3) 1.1476(11) 0.0549(6) 0.033(2) Uani 1 1 d U
H10 H 0.3842 1.1563 0.0288 0.039 Uiso 1 1 calc R
C11 C 0.3746(3) 1.1824(9) 0.1425(6) 0.0256(18) Uani 1 1 d U
C12 C 0.3405(4) 1.1689(10) 0.1809(6) 0.0301(19) Uani 1 1 d U
H12 H 0.3494 1.1928 0.2406 0.036 Uiso 1 1 calc R
C13 C 0.2937(3) 1.1204(11) 0.1315(6) 0.031(2) Uani 1 1 d U
H13 H 0.2711 1.1116 0.1575 0.037 Uiso 1 1 calc R
C14 C 0.2815(3) 0.6494(10) 0.2242(6) 0.0260(18) Uani 1 1 d U
C15 C 0.2989(3) 0.7732(11) 0.2743(6) 0.031(2) Uani 1 1 d U
H15 H 0.2782 0.8516 0.2715 0.037 Uiso 1 1 calc R
C16 C 0.3475(4) 0.7803(11) 0.3288(6) 0.034(2) Uani 1 1 d U
H16 H 0.3599 0.8649 0.3623 0.040 Uiso 1 1 calc R
C17 C 0.3779(3) 0.6640(11) 0.3342(6) 0.0296(19) Uani 1 1 d U
C18 C 0.3592(3) 0.5415(11) 0.2816(6) 0.033(2) Uani 1 1 d U
H18 H 0.3798 0.4629 0.2840 0.040 Uiso 1 1 calc R
C19 C 0.3105(3) 0.5330(10) 0.2255(6) 0.033(2) Uani 1 1 d U
H19 H 0.2981 0.4504 0.1899 0.039 Uiso 1 1 calc R
C20 C 0.4259(3) 1.2375(10) 0.1964(6) 0.0284(18) Uani 1 1 d U
C21 C 0.4289(4) 0.6652(12) 0.3999(7) 0.040(2) Uani 1 1 d U
Eu1 Eu 0.502523(16) 0.66667(6) 0.59075(3) 0.0363(2) Uani 1 1 d U
O1 O 0.0602(2) 0.9870(9) -0.0602(5) 0.0474(19) Uani 1 1 d U
O2 O 0.0593(3) 0.7950(9) 0.0230(5) 0.0486(19) Uani 1 1 d U
O3 O 0.2344(2) 1.0440(7) -0.0114(4) 0.0353(16) Uani 1 1 d U
O4 O 0.2313(2) 0.6328(7) 0.1720(4) 0.0306(14) Uani 1 1 d U
O5 O 0.4541(2) 1.2398(9) 0.1586(4) 0.0397(17) Uani 1 1 d U
O6 O 0.4350(2) 1.2807(9) 0.2740(4) 0.0387(16) Uani 1 1 d U
O7 O 0.4434(2) 0.7687(10) 0.4559(5) 0.0476(19) Uani 1 1 d U
O8 O 0.4572(2) 0.5586(9) 0.4022(5) 0.0493(18) Uani 1 1 d U
O9 O 0.5154(3) 0.9440(9) 0.5938(6) 0.064(2) Uani 1 1 d U

loop_
_atom_site_aniso_label
_atom_site_aniso_U_11
_atom_site_aniso_U_22
_atom_site_aniso_U_33
_atom_site_aniso_U_23
_atom_site_aniso_U_13
_atom_site_aniso_U_12
C1 0.017(4) 0.055(6) 0.036(6) 0.007(4) 0.008(4) 0.003(4)
C2 0.022(4) 0.042(5) 0.019(5) -0.003(3) 0.003(4) 0.000(3)
C3 0.020(4) 0.039(5) 0.025(5) 0.003(4) 0.002(4) 0.001(4)
C4 0.024(4) 0.033(5) 0.023(5) 0.003(3) 0.006(4) -0.004(3)
C5 0.010(4) 0.036(5) 0.021(5) 0.001(3) -0.001(3) 0.002(3)
C6 0.026(4) 0.025(4) 0.020(4) -0.002(3) 0.003(3) 0.002(3)
C7 0.015(4) 0.039(5) 0.015(4) -0.003(3) 0.004(3) -0.004(3)
C8 0.019(4) 0.036(5) 0.021(4) 0.006(4) 0.004(3) -0.007(4)
C9 0.026(4) 0.050(6) 0.019(4) -0.004(4) 0.004(4) -0.006(4)
C10 0.016(4) 0.057(6) 0.024(4) -0.003(4) 0.006(4) -0.006(4)
C11 0.027(4) 0.028(5) 0.019(4) 0.006(3) 0.007(3) -0.003(3)
C12 0.035(5) 0.038(5) 0.016(4) -0.001(4) 0.009(4) -0.003(4)
C13 0.029(4) 0.042(5) 0.026(4) -0.004(4) 0.014(4) -0.010(4)
C14 0.021(4) 0.037(5) 0.015(4) 0.007(3) 0.002(3) -0.003(3)
C15 0.023(4) 0.036(5) 0.027(5) -0.004(4) 0.003(4) 0.005(4)
C16 0.033(5) 0.040(5) 0.020(5) -0.010(4) 0.002(4) -0.002(4)
C17 0.012(4) 0.052(5) 0.019(5) 0.001(4) 0.000(3) -0.002(3)
C18 0.027(4) 0.038(5) 0.029(5) 0.000(4) 0.004(4) 0.010(4)
C19 0.024(4) 0.036(5) 0.030(5) -0.002(4) 0.002(4) -0.001(4)
C20 0.027(4) 0.034(5) 0.021(4) 0.006(4) 0.007(4) 0.003(4)
C21 0.026(5) 0.060(6) 0.030(5) 0.002(4) 0.007(4) 0.001(4)
Eu1 0.0140(3) 0.0571(4) 0.0314(3) -0.0180(2) 0.0019(2) -0.0021(2)
O1 0.023(3) 0.073(5) 0.044(5) 0.020(4) 0.010(3) 0.014(3)
O2 0.029(4) 0.066(5) 0.053(5) 0.018(4) 0.018(4) 0.002(3)
O3 0.022(3) 0.052(4) 0.021(3) 0.011(3) -0.003(3) -0.012(3)
O4 0.016(3) 0.035(3) 0.028(4) 0.009(3) -0.005(3) -0.004(2)
O5 0.022(3) 0.069(5) 0.024(4) 0.005(3) 0.005(3) -0.011(3)
O6 0.012(3) 0.070(5) 0.022(3) -0.008(3) -0.006(3) 0.004(3)
O7 0.018(3) 0.084(5) 0.029(4) -0.013(4) -0.003(3) -0.007(3)
O8 0.016(3) 0.063(5) 0.053(5) 0.003(3) -0.004(3) 0.003(3)
O9 0.076(6) 0.058(5) 0.048(5) 0.007(4) 0.015(5) -0.015(4)

loop_
_atom_type_symbol
_atom_type_description
_atom_type_scat_dispersion_real
_atom_type_scat_dispersion_imag
_atom_type_scat_source
C C 0.0033 0.0016 'International Tables Vol C Tables 4.2.6.8 and 6.1.1.4'
H H 0.0000 0.0000 'International Tables Vol C Tables 4.2.6.8 and 6.1.1.4'
Eu Eu -0.1578 3.6682 'International Tables Vol C Tables 4.2.6.8 and 6.1.1.4'
O O 0.0106 0.0060 'International Tables Vol C Tables 4.2.6.8 and 6.1.1.4'

loop_
_geom_angle_atom_site_label_1
_geom_angle_atom_site_label_2
_geom_angle_atom_site_label_3
_geom_angle
_geom_angle_site_symmetry_1
_geom_angle_site_symmetry_3
O2 C1 O1 126.6(9) . .
O2 C1 C2 116.8(9) . .
O1 C1 C2 116.5(9) . .
C3 C2 C7 120.2(8) . .
C3 C2 C1 120.5(8) . .
C7 C2 C1 119.1(8) . .
C4 C3 C2 120.3(9) . .
O3 C4 C5 120.9(8) . .
O3 C4 C3 118.1(8) . .
C5 C4 C3 121.0(8) . .
C4 C5 C6 118.1(8) . .
C5 C6 C7 122.5(8) . .
C5 C6 O4 121.0(8) . .
C7 C6 O4 116.4(8) . .
C2 C7 C6 117.8(8) . .
O3 C8 C9 117.1(8) . .
O3 C8 C13 122.4(8) . .
C9 C8 C13 120.4(8) . .
C8 C9 C10 120.6(9) . .
C11 C10 C9 119.4(9) . .
C10 C11 C12 119.9(8) . .
C10 C11 C20 119.3(8) . .
C12 C11 C20 120.9(8) . .
C13 C12 C11 120.8(9) . .
C8 C13 C12 119.1(8) . .
C19 C14 C15 122.5(8) . .
C19 C14 O4 116.5(8) . .
C15 C14 O4 120.9(8) . .
C14 C15 C16 119.0(9) . .
C17 C16 C15 120.6(9) . .
C16 C17 C18 118.9(8) . .
C16 C17 C21 120.5(9) . .
C18 C17 C21 120.5(9) . .
C17 C18 C19 121.4(9) . .
C14 C19 C18 117.7(9) . .
O5 C20 O6 126.1(9) . .
O5 C20 C11 116.6(8) . .
O6 C20 C11 117.3(8) . .
O7 C21 O8 120.5(9) . .
O7 C21 C17 119.6(9) . .
O8 C21 C17 119.8(9) . .
O5 Eu1 O6 83.4(2) 6_576 5_676
O5 Eu1 O8 134.6(3) 6_576 5_666
O6 Eu1 O8 85.8(3) 5_676 5_666
O5 Eu1 O1 76.3(3) 6_576 4_545
O6 Eu1 O1 127.8(3) 5_676 4_545
O8 Eu1 O1 76.1(3) 5_666 4_545
O5 Eu1 O2 149.9(3) 6_576 8_566
O6 Eu1 O2 87.9(3) 5_676 8_566
O8 Eu1 O2 73.0(3) 5_666 8_566
O1 Eu1 O2 130.1(3) 4_545 8_566
O5 Eu1 O9 75.2(3) 6_576 .
O6 Eu1 O9 73.7(3) 5_676 .
O8 Eu1 O9 142.1(3) 5_666 .
O1 Eu1 O9 141.3(3) 4_545 .
O2 Eu1 O9 74.7(3) 8_566 .
O5 Eu1 O8 120.1(2) 6_576 .
O6 Eu1 O8 156.5(2) 5_676 .
O8 Eu1 O8 77.5(2) 5_666 .
O1 Eu1 O8 64.0(2) 4_545 .
O2 Eu1 O8 71.7(2) 8_566 .
O9 Eu1 O8 110.2(2) . .
O5 Eu1 Eu1 138.72(19) 6_576 5_666
O6 Eu1 Eu1 128.06(17) 5_676 5_666
O8 Eu1 Eu1 44.37(19) 5_666 5_666
O1 Eu1 Eu1 63.40(17) 4_545 5_666
O2 Eu1 Eu1 67.08(18) 8_566 5_666
O9 Eu1 Eu1 133.6(2) . 5_666
O8 Eu1 Eu1 33.09(14) . 5_666
C1 O1 Eu1 140.5(7) . 4
C1 O2 Eu1 130.9(7) . 8_465
C4 O3 C8 118.8(7) . .
C6 O4 C14 117.6(7) . .
C20 O5 Eu1 159.3(7) . 6_575
C20 O6 Eu1 143.7(6) . 5_676
C21 O8 Eu1 168.8(7) . 5_666
C21 O8 Eu1 79.0(6) . .
Eu1 O8 Eu1 102.5(2) 5_666 .

loop_
_geom_bond_atom_site_label_1
_geom_bond_atom_site_label_2
_geom_bond_distance
_geom_bond_site_symmetry_2
C1 O2 1.215(12) .
C1 O1 1.262(12) .
C1 C2 1.506(13) .
C2 C3 1.381(13) .
C2 C7 1.391(13) .
C3 C4 1.379(12) .
C4 O3 1.367(11) .
C4 C5 1.375(12) .
C5 C6 1.381(13) .
C6 C7 1.392(12) .
C6 O4 1.396(10) .
C8 O3 1.373(10) .
C8 C9 1.374(13) .
C8 C13 1.379(13) .
C9 C10 1.395(13) .
C10 C11 1.366(13) .
C11 C12 1.392(13) .
C11 C20 1.520(13) .
C12 C13 1.382(13) .
C14 C19 1.358(13) .
C14 C15 1.365(13) .
C14 O4 1.410(10) .
C15 C16 1.371(13) .
C16 C17 1.368(14) .
C17 C18 1.379(13) .
C17 C21 1.479(13) .
C18 C19 1.380(13) .
C20 O5 1.223(11) .
C20 O6 1.251(11) .
C21 O7 1.262(13) .
C21 O8 1.272(13) .
Eu1 O5 2.298(6) 6_576
Eu1 O6 2.313(6) 5_676
Eu1 O8 2.345(8) 5_666
Eu1 O1 2.377(7) 4_545
Eu1 O2 2.382(8) 8_566
Eu1 O9 2.536(8) .
Eu1 O8 3.003(8) .
Eu1 Eu1 4.1923(10) 5_666
O1 Eu1 2.377(7) 4
O2 Eu1 2.382(8) 8_465
O5 Eu1 2.298(6) 6_575
O6 Eu1 2.313(6) 5_676
O8 Eu1 2.345(8) 5_666

loop_
_geom_torsion_atom_site_label_1
_geom_torsion_atom_site_label_2
_geom_torsion_atom_site_label_3
_geom_torsion_atom_site_label_4
_geom_torsion
_geom_torsion_site_symmetry_1
_geom_torsion_site_symmetry_4
O2 C1 C2 C3 -178.6(10) . .
O1 C1 C2 C3 2.7(14) . .
O2 C1 C2 C7 -3.9(14) . .
O1 C1 C2 C7 177.4(9) . .
C7 C2 C3 C4 0.7(14) . .
C1 C2 C3 C4 175.3(9) . .
C2 C3 C4 O3 179.9(8) . .
C2 C3 C4 C5 0.8(14) . .
O3 C4 C5 C6 178.1(8) . .
C3 C4 C5 C6 -2.8(14) . .
C4 C5 C6 C7 3.4(13) . .
C4 C5 C6 O4 -178.5(8) . .
C3 C2 C7 C6 -0.1(13) . .
C1 C2 C7 C6 -174.8(8) . .
C5 C6 C7 C2 -2.0(13) . .
O4 C6 C7 C2 179.8(8) . .
O3 C8 C9 C10 176.7(9) . .
C13 C8 C9 C10 0.2(15) . .
C8 C9 C10 C11 -0.1(15) . .
C9 C10 C11 C12 0.0(14) . .
C9 C10 C11 C20 -179.2(9) . .
C10 C11 C12 C13 0.0(14) . .
C20 C11 C12 C13 179.2(8) . .
O3 C8 C13 C12 -176.5(8) . .
C9 C8 C13 C12 -0.1(14) . .
C11 C12 C13 C8 0.0(14) . .
C19 C14 C15 C16 -0.6(14) . .
O4 C14 C15 C16 175.5(8) . .
C14 C15 C16 C17 -1.2(15) . .
C15 C16 C17 C18 2.2(15) . .
C15 C16 C17 C21 -173.4(9) . .
C16 C17 C18 C19 -1.3(15) . .
C21 C17 C18 C19 174.2(9) . .
C15 C14 C19 C18 1.4(14) . .
O4 C14 C19 C18 -174.9(8) . .
C17 C18 C19 C14 -0.4(15) . .
C10 C11 C20 O5 -4.0(13) . .
C12 C11 C20 O5 176.8(9) . .
C10 C11 C20 O6 173.8(9) . .
C12 C11 C20 O6 -5.4(13) . .
C16 C17 C21 O7 5.5(15) . .
C18 C17 C21 O7 -170.0(10) . .
C16 C17 C21 O8 -177.6(10) . .
C18 C17 C21 O8 6.9(15) . .
O2 C1 O1 Eu1 37.0(19) . 4
C2 C1 O1 Eu1 -144.5(8) . 4
O1 C1 O2 Eu1 -48.5(17) . 8_465
C2 C1 O2 Eu1 132.9(8) . 8_465
C5 C4 O3 C8 -32.8(13) . .
C3 C4 O3 C8 148.0(9) . .
C9 C8 O3 C4 139.7(9) . .
C13 C8 O3 C4 -43.8(13) . .
C5 C6 O4 C14 22.1(12) . .
C7 C6 O4 C14 -159.7(8) . .
C19 C14 O4 C6 -128.3(9) . .
C15 C14 O4 C6 55.3(11) . .
O6 C20 O5 Eu1 -69(2) . 6_575
C11 C20 O5 Eu1 109.0(17) . 6_575
O5 C20 O6 Eu1 -19.9(18) . 5_676
C11 C20 O6 Eu1 162.6(8) . 5_676
O7 C21 O8 Eu1 122(3) . 5_666
C17 C21 O8 Eu1 -55(4) . 5_666
O7 C21 O8 Eu1 23.1(9) . .
C17 C21 O8 Eu1 -153.7(9) . .
O5 Eu1 O8 C21 34.0(7) 6_576 .
O6 Eu1 O8 C21 -145.7(7) 5_676 .
O8 Eu1 O8 C21 168.6(7) 5_666 .
O1 Eu1 O8 C21 88.1(6) 4_545 .
O2 Eu1 O8 C21 -115.4(6) 8_566 .
O9 Eu1 O8 C21 -50.2(7) . .
Eu1 Eu1 O8 C21 168.6(7) 5_666 .
O5 Eu1 O8 Eu1 -134.6(3) 6_576 5_666
O6 Eu1 O8 Eu1 45.6(7) 5_676 5_666
O8 Eu1 O8 Eu1 0.0 5_666 5_666
O1 Eu1 O8 Eu1 -80.5(3) 4_545 5_666
O2 Eu1 O8 Eu1 76.0(3) 8_566 5_666
O9 Eu1 O8 Eu1 141.2(3) . 5_666

loop_
_platon_squeeze_void_nr
_platon_squeeze_void_average_x
_platon_squeeze_void_average_y
_platon_squeeze_void_average_z
_platon_squeeze_void_volume
_platon_squeeze_void_count_electrons
1 0.500 0.182 0.750 134.0 0.9
2 0.000 0.318 0.250 133.9 0.9
3 0.000 0.682 0.750 134.0 0.9
4 0.500 0.818 0.250 133.9 0.9
